data_4135016
loop_
_publ_author_name
'Qiu, Hui'
'Shuai, Bin'
'Wang, Yun-Zhao'
'Liu, Dong'
'Chen, Yue-Gang'
'Gao, Pei-Sen'
'Ma, Hong-Xing'
'Chen, Song'
'Mei, Tian-Sheng'

_publ_section_title
;
 Enantioselective Ni-Catalyzed Electrochemical Synthesis of Biaryl
 Atropisomers.
;
_journal_issue 22
_journal_name_full 'Journal of the American Chemical Society'
_journal_page_first 9872
_journal_page_last 9878
_journal_paper_doi 10.1021/jacs.9b13117
_journal_volume 142
_journal_year 2020
_chemical_absolute_configuration ad
_chemical_formula_sum 'C34 H31 Cl4 N4 Ni2 O2'
_chemical_formula_weight 786.85
_space_group_crystal_system monoclinic
_space_group_IT_number 4
_space_group_name_Hall 'P 2yb'
_space_group_name_H-M_alt 'P 1 21 1'
_atom_sites_solution_hydrogens geom
_audit_creation_method SHELXL-2013
_cell_angle_alpha 90
_cell_angle_beta 108.4780(10)
_cell_angle_gamma 90
_cell_formula_units_Z 2
_cell_length_a 10.9629(5)
_cell_length_b 9.5777(4)
_cell_length_c 17.0234(8)
_cell_measurement_reflns_used 9912
_cell_measurement_temperature 293(2)
_cell_measurement_theta_max 54.451
_cell_measurement_theta_min 4.945
_cell_volume 1695.30(13)
_computing_cell_refinement 'Bruker SAINT'
_computing_data_collection 'Bruker APEX2'
_computing_data_reduction 'Bruker SAINT'
_computing_molecular_graphics 'Bruker SHELXTL'
_computing_publication_material 'Bruker SHELXTL'
_computing_structure_refinement 'SHELXL-2013 (Sheldrick, 2013)'
_computing_structure_solution 'SHELXS-97 (Sheldrick 2008)'
_diffrn_ambient_temperature 293(2)
_diffrn_measured_fraction_theta_full 0.998
_diffrn_measured_fraction_theta_max 0.998
_diffrn_measurement_device_type 'Bruker APEX-II CCD'
_diffrn_measurement_method '\f and \w scans'
_diffrn_radiation_type MoK\a
_diffrn_radiation_wavelength 0.71073
_diffrn_reflns_av_R_equivalents 0.0340
_diffrn_reflns_av_unetI/netI 0.0351
_diffrn_reflns_Laue_measured_fraction_full 0.998
_diffrn_reflns_Laue_measured_fraction_max 0.998
_diffrn_reflns_limit_h_max 13
_diffrn_reflns_limit_h_min -13
_diffrn_reflns_limit_k_max 11
_diffrn_reflns_limit_k_min -11
_diffrn_reflns_limit_l_max 20
_diffrn_reflns_limit_l_min -20
_diffrn_reflns_number 26007
_diffrn_reflns_point_group_measured_fraction_full 0.997
_diffrn_reflns_point_group_measured_fraction_max 0.998
_diffrn_reflns_theta_full 25.242
_diffrn_reflns_theta_max 25.995
_diffrn_reflns_theta_min 2.523
_exptl_absorpt_coefficient_mu 1.464
_exptl_absorpt_correction_T_max 0.7456
_exptl_absorpt_correction_T_min 0.5338
_exptl_absorpt_correction_type multi-scan
_exptl_absorpt_process_details sadabs
_exptl_crystal_colour yellow
_exptl_crystal_density_diffrn 1.541
_exptl_crystal_description prismatic
_exptl_crystal_F_000 806
_exptl_crystal_size_max 0.160
_exptl_crystal_size_mid 0.140
_exptl_crystal_size_min 0.100
_refine_diff_density_max 0.277
_refine_diff_density_min -0.221
_refine_diff_density_rms 0.040
_refine_ls_abs_structure_details
; 
 Flack x determined using 2634 quotients [(I+)-(I-)]/[(I+)+(I-)] 
 (Parsons and Flack (2004), Acta Cryst. A60, s61). 
;
_refine_ls_abs_structure_Flack 0.020(6)
_refine_ls_extinction_coef 0.0022(7)
_refine_ls_extinction_expression Fc^*^=kFc[1+0.001xFc^2^\l^3^/sin(2\q)]^-1/4^
_refine_ls_extinction_method SHELXL
_refine_ls_goodness_of_fit_ref 1.042
_refine_ls_hydrogen_treatment constr
_refine_ls_matrix_type full
_refine_ls_number_parameters 418
_refine_ls_number_reflns 6640
_refine_ls_number_restraints 1
_refine_ls_restrained_S_all 1.042
_refine_ls_R_factor_all 0.0311
_refine_ls_R_factor_gt 0.0264
_refine_ls_shift/su_max 0.000
_refine_ls_shift/su_mean 0.000
_refine_ls_structure_factor_coef Fsqd
_refine_ls_weighting_details 'w=1/[\s^2^(Fo^2^)+(0.0249P)^2^+0.2082P] where P=(Fo^2^+2Fc^2^)/3'
_refine_ls_weighting_scheme calc
_refine_ls_wR_factor_gt 0.0585
_refine_ls_wR_factor_ref 0.0609
_reflns_Friedel_coverage 0.880
_reflns_Friedel_fraction_full 0.997
_reflns_Friedel_fraction_max 0.997
_reflns_number_gt 6113
_reflns_number_total 6640
_reflns_threshold_expression 'I > 2\s(I)'
_cod_data_source_file ja9b13117_si_003.cif
_cod_data_source_block mo_d8v20075_0m
_cod_depositor_comments
;Adding full bibliography for 4135012--4135016.cif.

 Adding full bibliography for 4135012--4135016.cif.
;
_cod_original_cell_volume 1695.29(13)
_cod_original_sg_symbol_H-M 'P 21'
_cod_database_code 4135016
_shelx_space_group_comment
; 
The symmetry employed for this shelxl refinement is uniquely defined 
by the following loop, which should always be used as a source of 
symmetry information in preference to the above space-group names. 
They are only intended as comments. 
;
_shelx_estimated_absorpt_t_min 0.800
_shelx_estimated_absorpt_t_max 0.867
_shelxl_version_number 2013-4

loop_
_space_group_symop_operation_xyz
'x, y, z'
'-x, y+1/2, -z'

loop_
_atom_site_label
_atom_site_type_symbol
_atom_site_fract_x
_atom_site_fract_y
_atom_site_fract_z
_atom_site_U_iso_or_equiv
_atom_site_adp_type
_atom_site_occupancy
_atom_site_site_symmetry_order
_atom_site_calc_flag
_atom_site_refinement_flags_posn
_atom_site_refinement_flags_adp
_atom_site_refinement_flags_occupancy
_atom_site_disorder_assembly
_atom_site_disorder_group
Ni1 Ni 0.19505(4) 0.38331(5) 0.32773(3) 0.03504(13) Uani 1 1 d . . . . .
Ni2 Ni 0.39242(4) 0.43302(5) 0.20271(3) 0.03519(13) Uani 1 1 d . . . . .
Cl1 Cl 0.02673(10) 0.23263(12) 0.30677(7) 0.0528(3) Uani 1 1 d . . . . .
Cl2 Cl 0.56556(11) 0.57483(13) 0.22300(7) 0.0570(3) Uani 1 1 d . . . . .
Cl3 Cl 0.29839(11) 0.56816(10) 0.28561(7) 0.0519(3) Uani 1 1 d . . . . .
Cl4 Cl 0.30330(10) 0.24114(10) 0.25208(6) 0.0456(2) Uani 1 1 d . . . . .
O1 O 0.2985(2) 0.4109(3) 0.57706(14) 0.0481(7) Uani 1 1 d . . . . .
O2 O 0.1786(2) 0.4199(3) -0.04077(14) 0.0406(6) Uani 1 1 d . . . . .
N1 N 0.2992(3) 0.3618(3) 0.44893(17) 0.0346(7) Uani 1 1 d . . . . .
N2 N 0.0971(3) 0.5291(3) 0.38048(18) 0.0352(7) Uani 1 1 d . . . . .
N3 N 0.2551(3) 0.4752(3) 0.09386(18) 0.0324(7) Uani 1 1 d . . . . .
N4 N 0.4550(3) 0.3028(3) 0.12006(18) 0.0358(7) Uani 1 1 d . . . . .
C1 C 0.2505(3) 0.4288(4) 0.4957(2) 0.0337(8) Uani 1 1 d . . . . .
C2 C 0.4093(4) 0.2812(4) 0.5022(2) 0.0390(9) Uani 1 1 d . . . . .
H2 H 0.4014 0.1814 0.4888 0.047 Uiso 1 1 calc R U . . .
C3 C 0.4039(4) 0.3100(4) 0.5913(2) 0.0447(10) Uani 1 1 d . . . . .
H3 H 0.3864 0.2246 0.6175 0.054 Uiso 1 1 calc R U . . .
C4 C 0.5300(4) 0.3764(5) 0.6416(2) 0.0539(10) Uani 1 1 d . . . . .
H4 H 0.5554 0.4027 0.6970 0.065 Uiso 1 1 calc R U . . .
C5 C 0.6046(4) 0.3900(4) 0.5818(3) 0.0472(10) Uani 1 1 d . . . . .
C6 C 0.7277(4) 0.4430(5) 0.5972(3) 0.0646(13) Uani 1 1 d . . . . .
H6 H 0.7738 0.4765 0.6494 0.078 Uiso 1 1 calc R U . . .
C7 C 0.7799(5) 0.4452(6) 0.5344(4) 0.0818(17) Uani 1 1 d . . . . .
H7 H 0.8629 0.4794 0.5446 0.098 Uiso 1 1 calc R U . . .
C8 C 0.7124(5) 0.3980(7) 0.4562(4) 0.0830(18) Uani 1 1 d . . . . .
H8 H 0.7488 0.4041 0.4138 0.100 Uiso 1 1 calc R U . . .
C9 C 0.5905(4) 0.3415(6) 0.4405(3) 0.0632(14) Uani 1 1 d . . . . .
H9 H 0.5454 0.3065 0.3884 0.076 Uiso 1 1 calc R U . . .
C10 C 0.5384(4) 0.3385(4) 0.5040(3) 0.0419(9) Uani 1 1 d . . . . .
C11 C 0.1412(3) 0.5245(4) 0.4637(2) 0.0355(8) Uani 1 1 d . . . . .
C12 C 0.0876(4) 0.5999(5) 0.5134(3) 0.0498(11) Uani 1 1 d . . . . .
H12 H 0.1203 0.5944 0.5709 0.060 Uiso 1 1 calc R U . . .
C13 C -0.0166(5) 0.6840(5) 0.4747(3) 0.0583(13) Uani 1 1 d . . . . .
H13 H -0.0553 0.7370 0.5060 0.070 Uiso 1 1 calc R U . . .
C14 C -0.0623(4) 0.6888(5) 0.3903(3) 0.0549(11) Uani 1 1 d . . . . .
H14 H -0.1329 0.7444 0.3640 0.066 Uiso 1 1 calc R U . . .
C15 C -0.0035(4) 0.6107(4) 0.3436(2) 0.0416(9) Uani 1 1 d . . . . .
C16 C -0.0496(5) 0.6176(6) 0.2516(3) 0.0672(14) Uani 1 1 d . . . . .
H16A H -0.1410 0.5971 0.2319 0.081 Uiso 1 1 calc R U . . .
H16B H -0.0061 0.5464 0.2300 0.081 Uiso 1 1 calc R U . . .
C17 C -0.0273(8) 0.7560(7) 0.2188(4) 0.121(3) Uani 1 1 d . . . . .
H17A H -0.0620 0.8282 0.2446 0.182 Uiso 1 1 calc R U . . .
H17B H -0.0689 0.7584 0.1600 0.182 Uiso 1 1 calc R U . . .
H17C H 0.0634 0.7706 0.2306 0.182 Uiso 1 1 calc R U . . .
C18 C 0.2692(3) 0.4083(3) 0.0333(2) 0.0325(8) Uani 1 1 d . . . . .
C19 C 0.1382(3) 0.5619(4) 0.0611(2) 0.0346(8) Uani 1 1 d . . . . .
H19 H 0.0826 0.5587 0.0963 0.042 Uiso 1 1 calc R U . . .
C20 C 0.0728(4) 0.5009(4) -0.0259(2) 0.0397(9) Uani 1 1 d . . . . .
H20 H -0.0010 0.4418 -0.0277 0.048 Uiso 1 1 calc R U . . .
C21 C 0.0358(4) 0.6198(5) -0.0865(3) 0.0508(11) Uani 1 1 d . . . . .
H21A H 0.0545 0.5982 -0.1372 0.061 Uiso 1 1 calc R U . . .
H21B H -0.0549 0.6419 -0.0999 0.061 Uiso 1 1 calc R U . . .
C22 C 0.1180(4) 0.7377(4) -0.0408(3) 0.0459(10) Uani 1 1 d . . . . .
C23 C 0.1449(5) 0.8638(5) -0.0722(4) 0.0667(14) Uani 1 1 d . . . . .
H23 H 0.1117 0.8831 -0.1286 0.080 Uiso 1 1 calc R U . . .
C24 C 0.2197(5) 0.9572(6) -0.0199(5) 0.088(2) Uani 1 1 d . . . . .
H24 H 0.2378 1.0416 -0.0408 0.105 Uiso 1 1 calc R U . . .
C25 C 0.2705(5) 0.9320(5) 0.0640(4) 0.0810(17) Uani 1 1 d . . . . .
H25 H 0.3203 1.0000 0.0985 0.097 Uiso 1 1 calc R U . . .
C26 C 0.2480(4) 0.8063(4) 0.0974(3) 0.0570(12) Uani 1 1 d . . . . .
H26 H 0.2831 0.7877 0.1537 0.068 Uiso 1 1 calc R U . . .
C27 C 0.1713(3) 0.7095(4) 0.0436(2) 0.0386(9) Uani 1 1 d . . . . .
C28 C 0.3801(3) 0.3204(4) 0.0407(2) 0.0324(8) Uani 1 1 d . . . . .
C29 C 0.4063(4) 0.2628(4) -0.0266(2) 0.0415(9) Uani 1 1 d . . . . .
H29 H 0.3526 0.2781 -0.0804 0.050 Uiso 1 1 calc R U . . .
C30 C 0.5158(4) 0.1811(5) -0.0106(3) 0.0483(10) Uani 1 1 d . . . . .
H30 H 0.5381 0.1411 -0.0540 0.058 Uiso 1 1 calc R U . . .
C31 C 0.5905(4) 0.1602(5) 0.0693(3) 0.0483(10) Uani 1 1 d . . . . .
H31 H 0.6631 0.1039 0.0803 0.058 Uiso 1 1 calc R U . . .
C32 C 0.5598(4) 0.2217(4) 0.1346(2) 0.0430(9) Uani 1 1 d . . . . .
C33 C 0.6392(5) 0.1968(6) 0.2236(3) 0.0686(15) Uani 1 1 d . . . . .
H33A H 0.7084 0.2647 0.2394 0.082 Uiso 1 1 calc R U . . .
H33B H 0.5855 0.2118 0.2585 0.082 Uiso 1 1 calc R U . . .
C34 C 0.6958(6) 0.0533(6) 0.2395(3) 0.093(2) Uani 1 1 d . . . . .
H34A H 0.7390 0.0417 0.2977 0.140 Uiso 1 1 calc R U . . .
H34B H 0.7561 0.0410 0.2097 0.140 Uiso 1 1 calc R U . . .
H34C H 0.6284 -0.0148 0.2212 0.140 Uiso 1 1 calc R U . . .

loop_
_atom_site_aniso_label
_atom_site_aniso_U_11
_atom_site_aniso_U_22
_atom_site_aniso_U_33
_atom_site_aniso_U_23
_atom_site_aniso_U_13
_atom_site_aniso_U_12
Ni1 0.0370(3) 0.0423(3) 0.0270(2) -0.0022(2) 0.01181(19) 0.0016(2)
Ni2 0.0397(3) 0.0418(3) 0.0261(2) -0.0012(2) 0.01324(19) 0.0019(2)
Cl1 0.0456(6) 0.0620(7) 0.0499(6) -0.0052(5) 0.0139(5) -0.0110(5)
Cl2 0.0532(7) 0.0738(8) 0.0470(6) -0.0133(6) 0.0202(5) -0.0182(6)
Cl3 0.0761(8) 0.0399(5) 0.0549(6) -0.0081(5) 0.0425(6) -0.0044(5)
Cl4 0.0600(6) 0.0389(5) 0.0469(6) -0.0008(4) 0.0296(5) 0.0030(5)
O1 0.0458(15) 0.072(2) 0.0266(13) 0.0032(13) 0.0115(11) 0.0123(14)
O2 0.0409(14) 0.0451(16) 0.0305(13) -0.0050(12) 0.0039(11) 0.0026(12)
N1 0.0324(15) 0.0406(17) 0.0298(16) -0.0017(14) 0.0083(13) 0.0000(13)
N2 0.0344(17) 0.0436(18) 0.0288(16) -0.0020(14) 0.0116(13) 0.0018(14)
N3 0.0356(16) 0.0323(16) 0.0317(16) -0.0008(12) 0.0139(13) 0.0002(12)
N4 0.0376(17) 0.0459(18) 0.0262(16) -0.0006(14) 0.0134(13) 0.0034(14)
C1 0.0314(18) 0.042(2) 0.0276(17) -0.0012(17) 0.0099(15) -0.0024(17)
C2 0.039(2) 0.038(2) 0.039(2) 0.0007(16) 0.0094(17) 0.0030(16)
C3 0.054(2) 0.045(2) 0.034(2) 0.0099(18) 0.0133(18) 0.0080(19)
C4 0.049(2) 0.071(3) 0.033(2) -0.007(2) 0.0006(18) 0.006(2)
C5 0.040(2) 0.037(2) 0.054(2) 0.0042(19) 0.0004(18) 0.0063(18)
C6 0.042(2) 0.054(3) 0.084(3) -0.003(3) 0.001(2) 0.002(2)
C7 0.036(2) 0.078(4) 0.126(5) 0.012(4) 0.019(3) -0.001(3)
C8 0.055(3) 0.111(5) 0.092(4) 0.023(4) 0.037(3) 0.008(3)
C9 0.043(3) 0.093(4) 0.054(3) 0.010(3) 0.017(2) 0.009(2)
C10 0.035(2) 0.043(2) 0.045(2) 0.0050(18) 0.0085(18) 0.0067(17)
C11 0.0324(19) 0.044(2) 0.032(2) -0.0011(16) 0.0136(16) -0.0014(16)
C12 0.055(3) 0.062(3) 0.038(2) -0.004(2) 0.023(2) 0.008(2)
C13 0.060(3) 0.068(3) 0.057(3) -0.003(2) 0.033(2) 0.021(2)
C14 0.051(3) 0.060(3) 0.058(3) 0.008(2) 0.024(2) 0.018(2)
C15 0.038(2) 0.048(2) 0.039(2) 0.0026(18) 0.0121(18) 0.0072(17)
C16 0.057(3) 0.098(4) 0.039(2) 0.004(3) 0.004(2) 0.024(3)
C17 0.198(8) 0.106(5) 0.066(4) 0.042(4) 0.051(5) 0.066(5)
C18 0.0373(18) 0.031(2) 0.0293(18) 0.0004(15) 0.0111(15) -0.0067(15)
C19 0.0313(19) 0.039(2) 0.0346(19) 0.0038(16) 0.0115(16) 0.0033(15)
C20 0.034(2) 0.041(2) 0.043(2) -0.0007(17) 0.0107(17) -0.0009(17)
C21 0.048(2) 0.059(3) 0.040(2) 0.006(2) 0.0057(19) 0.011(2)
C22 0.044(2) 0.043(2) 0.054(3) 0.010(2) 0.021(2) 0.0121(19)
C23 0.062(3) 0.057(3) 0.085(4) 0.029(3) 0.029(3) 0.007(3)
C24 0.066(3) 0.057(3) 0.144(6) 0.042(4) 0.039(4) 0.006(3)
C25 0.054(3) 0.041(3) 0.137(5) -0.012(3) 0.015(3) -0.014(2)
C26 0.048(3) 0.044(2) 0.072(3) -0.007(2) 0.009(2) 0.003(2)
C27 0.0345(19) 0.0327(19) 0.050(2) 0.0003(17) 0.0156(17) 0.0015(16)
C28 0.0381(19) 0.0305(18) 0.0294(19) -0.0003(15) 0.0121(16) -0.0031(15)
C29 0.053(2) 0.041(2) 0.033(2) -0.0033(17) 0.0172(18) -0.0025(18)
C30 0.060(3) 0.053(2) 0.042(2) -0.007(2) 0.030(2) 0.007(2)
C31 0.045(2) 0.056(3) 0.050(3) -0.002(2) 0.023(2) 0.012(2)
C32 0.043(2) 0.053(2) 0.037(2) 0.0013(18) 0.0173(18) 0.0112(19)
C33 0.054(3) 0.107(4) 0.041(3) -0.004(3) 0.009(2) 0.029(3)
C34 0.116(5) 0.093(4) 0.062(4) 0.032(3) 0.016(4) 0.025(4)

loop_
_atom_type_symbol
_atom_type_description
_atom_type_scat_dispersion_real
_atom_type_scat_dispersion_imag
_atom_type_scat_source
C C 0.0033 0.0016 'International Tables Vol C Tables 4.2.6.8 and 6.1.1.4'
H H 0.0000 0.0000 'International Tables Vol C Tables 4.2.6.8 and 6.1.1.4'
Cl Cl 0.1484 0.1585 'International Tables Vol C Tables 4.2.6.8 and 6.1.1.4'
N N 0.0061 0.0033 'International Tables Vol C Tables 4.2.6.8 and 6.1.1.4'
Ni Ni 0.3393 1.1124 'International Tables Vol C Tables 4.2.6.8 and 6.1.1.4'
O O 0.0106 0.0060 'International Tables Vol C Tables 4.2.6.8 and 6.1.1.4'

loop_
_geom_angle_atom_site_label_1
_geom_angle_atom_site_label_2
_geom_angle_atom_site_label_3
_geom_angle
_geom_angle_site_symmetry_1
_geom_angle_site_symmetry_3
_geom_angle_publ_flag
N1 Ni1 N2 80.44(12) . . ?
N1 Ni1 Cl1 105.20(9) . . ?
N2 Ni1 Cl1 89.41(9) . . ?
N1 Ni1 Cl3 102.58(9) . . ?
N2 Ni1 Cl3 89.48(9) . . ?
Cl1 Ni1 Cl3 151.61(5) . . ?
N1 Ni1 Cl4 105.70(9) . . ?
N2 Ni1 Cl4 171.88(9) . . ?
Cl1 Ni1 Cl4 93.98(4) . . ?
Cl3 Ni1 Cl4 84.02(4) . . ?
N3 Ni2 N4 79.38(11) . . ?
N3 Ni2 Cl2 111.31(9) . . ?
N4 Ni2 Cl2 91.25(9) . . ?
N3 Ni2 Cl4 102.13(9) . . ?
N4 Ni2 Cl4 92.03(9) . . ?
Cl2 Ni2 Cl4 146.43(5) . . ?
N3 Ni2 Cl3 95.64(9) . . ?
N4 Ni2 Cl3 173.30(9) . . ?
Cl2 Ni2 Cl3 94.76(4) . . ?
Cl4 Ni2 Cl3 84.61(4) . . ?
Ni1 Cl3 Ni2 96.51(4) . . ?
Ni2 Cl4 Ni1 94.56(4) . . ?
C1 O1 C3 106.8(3) . . ?
C18 O2 C20 105.6(3) . . ?
C1 N1 C2 107.7(3) . . ?
C1 N1 Ni1 112.0(2) . . ?
C2 N1 Ni1 139.9(2) . . ?
C15 N2 C11 118.8(3) . . ?
C15 N2 Ni1 129.7(3) . . ?
C11 N2 Ni1 111.2(2) . . ?
C18 N3 C19 107.0(3) . . ?
C18 N3 Ni2 113.4(2) . . ?
C19 N3 Ni2 139.5(2) . . ?
C32 N4 C28 118.0(3) . . ?
C32 N4 Ni2 130.3(2) . . ?
C28 N4 Ni2 111.3(2) . . ?
N1 C1 O1 119.0(3) . . ?
N1 C1 C11 122.7(3) . . ?
O1 C1 C11 118.3(3) . . ?
N1 C2 C10 113.6(3) . . ?
N1 C2 C3 103.3(3) . . ?
C10 C2 C3 103.9(3) . . ?
N1 C2 H2 111.8 . . ?
C10 C2 H2 111.8 . . ?
C3 C2 H2 111.8 . . ?
O1 C3 C4 110.3(3) . . ?
O1 C3 C2 103.1(3) . . ?
C4 C3 C2 108.3(3) . . ?
O1 C3 H3 111.6 . . ?
C4 C3 H3 111.6 . . ?
C2 C3 H3 111.6 . . ?
C5 C4 C3 104.4(3) . . ?
C5 C4 H4 127.8 . . ?
C3 C4 H4 127.8 . . ?
C10 C5 C6 119.7(4) . . ?
C10 C5 C4 112.7(4) . . ?
C6 C5 C4 127.6(4) . . ?
C7 C6 C5 118.9(5) . . ?
C7 C6 H6 120.6 . . ?
C5 C6 H6 120.6 . . ?
C6 C7 C8 121.5(5) . . ?
C6 C7 H7 119.3 . . ?
C8 C7 H7 119.3 . . ?
C7 C8 C9 120.2(5) . . ?
C7 C8 H8 119.9 . . ?
C9 C8 H8 119.9 . . ?
C10 C9 C8 118.2(5) . . ?
C10 C9 H9 120.9 . . ?
C8 C9 H9 120.9 . . ?
C9 C10 C5 121.5(4) . . ?
C9 C10 C2 127.8(4) . . ?
C5 C10 C2 110.6(4) . . ?
N2 C11 C12 123.3(4) . . ?
N2 C11 C1 112.9(3) . . ?
C12 C11 C1 123.8(3) . . ?
C11 C12 C13 117.5(4) . . ?
C11 C12 H12 121.3 . . ?
C13 C12 H12 121.3 . . ?
C14 C13 C12 119.6(4) . . ?
C14 C13 H13 120.2 . . ?
C12 C13 H13 120.2 . . ?
C13 C14 C15 120.2(4) . . ?
C13 C14 H14 119.9 . . ?
C15 C14 H14 119.9 . . ?
N2 C15 C14 120.6(4) . . ?
N2 C15 C16 118.4(4) . . ?
C14 C15 C16 120.9(4) . . ?
C15 C16 C17 113.2(5) . . ?
C15 C16 H16A 108.9 . . ?
C17 C16 H16A 108.9 . . ?
C15 C16 H16B 108.9 . . ?
C17 C16 H16B 108.9 . . ?
H16A C16 H16B 107.8 . . ?
C16 C17 H17A 109.5 . . ?
C16 C17 H17B 109.5 . . ?
H17A C17 H17B 109.5 . . ?
C16 C17 H17C 109.5 . . ?
H17A C17 H17C 109.5 . . ?
H17B C17 H17C 109.5 . . ?
N3 C18 O2 118.7(3) . . ?
N3 C18 C28 122.6(3) . . ?
O2 C18 C28 118.7(3) . . ?
N3 C19 C27 111.4(3) . . ?
N3 C19 C20 103.4(3) . . ?
C27 C19 C20 103.4(3) . . ?
N3 C19 H19 112.6 . . ?
C27 C19 H19 112.6 . . ?
C20 C19 H19 112.6 . . ?
O2 C20 C21 109.6(3) . . ?
O2 C20 C19 102.2(3) . . ?
C21 C20 C19 108.3(3) . . ?
O2 C20 H20 112.1 . . ?
C21 C20 H20 112.1 . . ?
C19 C20 H20 112.1 . . ?
C22 C21 C20 103.1(3) . . ?
C22 C21 H21A 111.1 . . ?
C20 C21 H21A 111.1 . . ?
C22 C21 H21B 111.1 . . ?
C20 C21 H21B 111.1 . . ?
H21A C21 H21B 109.1 . . ?
C23 C22 C27 119.6(4) . . ?
C23 C22 C21 128.3(4) . . ?
C27 C22 C21 112.0(3) . . ?
C24 C23 C22 118.9(5) . . ?
C24 C23 H23 120.6 . . ?
C22 C23 H23 120.6 . . ?
C23 C24 C25 122.1(5) . . ?
C23 C24 H24 119.0 . . ?
C25 C24 H24 119.0 . . ?
C24 C25 C26 120.7(5) . . ?
C24 C25 H25 119.6 . . ?
C26 C25 H25 119.6 . . ?
C27 C26 C25 117.4(5) . . ?
C27 C26 H26 121.3 . . ?
C25 C26 H26 121.3 . . ?
C26 C27 C22 121.3(4) . . ?
C26 C27 C19 128.9(4) . . ?
C22 C27 C19 109.7(3) . . ?
N4 C28 C29 124.0(3) . . ?
N4 C28 C18 112.7(3) . . ?
C29 C28 C18 123.2(3) . . ?
C28 C29 C30 117.2(4) . . ?
C28 C29 H29 121.4 . . ?
C30 C29 H29 121.4 . . ?
C31 C30 C29 119.2(4) . . ?
C31 C30 H30 120.4 . . ?
C29 C30 H30 120.4 . . ?
C30 C31 C32 121.0(4) . . ?
C30 C31 H31 119.5 . . ?
C32 C31 H31 119.5 . . ?
N4 C32 C31 120.5(3) . . ?
N4 C32 C33 117.6(3) . . ?
C31 C32 C33 121.9(4) . . ?
C34 C33 C32 113.6(4) . . ?
C34 C33 H33A 108.8 . . ?
C32 C33 H33A 108.8 . . ?
C34 C33 H33B 108.8 . . ?
C32 C33 H33B 108.8 . . ?
H33A C33 H33B 107.7 . . ?
C33 C34 H34A 109.5 . . ?
C33 C34 H34B 109.5 . . ?
H34A C34 H34B 109.5 . . ?
C33 C34 H34C 109.5 . . ?
H34A C34 H34C 109.5 . . ?
H34B C34 H34C 109.5 . . ?

loop_
_geom_bond_atom_site_label_1
_geom_bond_atom_site_label_2
_geom_bond_distance
_geom_bond_site_symmetry_2
_geom_bond_publ_flag
Ni1 N1 2.027(3) . ?
Ni1 N2 2.126(3) . ?
Ni1 Cl1 2.2798(11) . ?
Ni1 Cl3 2.3339(11) . ?
Ni1 Cl4 2.4269(10) . ?
Ni2 N3 2.023(3) . ?
Ni2 N4 2.149(3) . ?
Ni2 Cl2 2.2696(12) . ?
Ni2 Cl4 2.3577(11) . ?
Ni2 Cl3 2.3773(10) . ?
O1 C1 1.327(4) . ?
O1 C3 1.466(5) . ?
O2 C18 1.341(4) . ?
O2 C20 1.482(4) . ?
N1 C1 1.265(4) . ?
N1 C2 1.477(5) . ?
N2 C15 1.335(5) . ?
N2 C11 1.345(5) . ?
N3 C18 1.263(4) . ?
N3 C19 1.480(4) . ?
N4 C32 1.343(5) . ?
N4 C28 1.350(4) . ?
C1 C11 1.469(5) . ?
C2 C10 1.510(5) . ?
C2 C3 1.560(5) . ?
C2 H2 0.9800 . ?
C3 C4 1.516(6) . ?
C3 H3 0.9800 . ?
C4 C5 1.500(6) . ?
C4 H4 0.9300 . ?
C5 C10 1.384(5) . ?
C5 C6 1.387(6) . ?
C6 C7 1.363(7) . ?
C6 H6 0.9300 . ?
C7 C8 1.379(8) . ?
C7 H7 0.9300 . ?
C8 C9 1.387(7) . ?
C8 H8 0.9300 . ?
C9 C10 1.374(6) . ?
C9 H9 0.9300 . ?
C11 C12 1.377(5) . ?
C12 C13 1.383(6) . ?
C12 H12 0.9300 . ?
C13 C14 1.364(6) . ?
C13 H13 0.9300 . ?
C14 C15 1.390(6) . ?
C14 H14 0.9300 . ?
C15 C16 1.486(6) . ?
C16 C17 1.488(9) . ?
C16 H16A 0.9700 . ?
C16 H16B 0.9700 . ?
C17 H17A 0.9600 . ?
C17 H17B 0.9600 . ?
C17 H17C 0.9600 . ?
C18 C28 1.452(5) . ?
C19 C27 1.512(5) . ?
C19 C20 1.542(5) . ?
C19 H19 0.9800 . ?
C20 C21 1.504(6) . ?
C20 H20 0.9800 . ?
C21 C22 1.500(6) . ?
C21 H21A 0.9700 . ?
C21 H21B 0.9700 . ?
C22 C23 1.390(6) . ?
C22 C27 1.395(6) . ?
C23 C24 1.343(8) . ?
C23 H23 0.9300 . ?
C24 C25 1.380(8) . ?
C24 H24 0.9300 . ?
C25 C26 1.386(7) . ?
C25 H25 0.9300 . ?
C26 C27 1.385(6) . ?
C26 H26 0.9300 . ?
C28 C29 1.382(5) . ?
C29 C30 1.386(6) . ?
C29 H29 0.9300 . ?
C30 C31 1.362(6) . ?
C30 H30 0.9300 . ?
C31 C32 1.390(5) . ?
C31 H31 0.9300 . ?
C32 C33 1.509(6) . ?
C33 C34 1.496(7) . ?
C33 H33A 0.9700 . ?
C33 H33B 0.9700 . ?
C34 H34A 0.9600 . ?
C34 H34B 0.9600 . ?
C34 H34C 0.9600 . ?

loop_
_geom_hbond_atom_site_label_D
_geom_hbond_atom_site_label_H
_geom_hbond_atom_site_label_A
_geom_hbond_distance_DH
_geom_hbond_distance_HA
_geom_hbond_distance_DA
_geom_hbond_angle_DHA
_geom_hbond_site_symmetry_A
C3 H3 Cl2 0.98 2.97 3.809(4) 144.8 2_646

loop_
_geom_torsion_atom_site_label_1
_geom_torsion_atom_site_label_2
_geom_torsion_atom_site_label_3
_geom_torsion_atom_site_label_4
_geom_torsion
_geom_torsion_site_symmetry_1
_geom_torsion_site_symmetry_2
_geom_torsion_site_symmetry_3
_geom_torsion_site_symmetry_4
_geom_torsion_publ_flag
C2 N1 C1 O1 -3.0(5) . . . . ?
Ni1 N1 C1 O1 171.6(3) . . . . ?
C2 N1 C1 C11 177.8(3) . . . . ?
Ni1 N1 C1 C11 -7.5(4) . . . . ?
C3 O1 C1 N1 0.0(5) . . . . ?
C3 O1 C1 C11 179.2(3) . . . . ?
C1 N1 C2 C10 -107.5(4) . . . . ?
Ni1 N1 C2 C10 80.2(5) . . . . ?
C1 N1 C2 C3 4.4(4) . . . . ?
Ni1 N1 C2 C3 -167.9(3) . . . . ?
C1 O1 C3 C4 118.2(3) . . . . ?
C1 O1 C3 C2 2.7(4) . . . . ?
N1 C2 C3 O1 -4.2(4) . . . . ?
C10 C2 C3 O1 114.6(3) . . . . ?
N1 C2 C3 C4 -121.1(3) . . . . ?
C10 C2 C3 C4 -2.3(4) . . . . ?
O1 C3 C4 C5 -110.3(3) . . . . ?
C2 C3 C4 C5 1.9(4) . . . . ?
C3 C4 C5 C10 -0.7(5) . . . . ?
C3 C4 C5 C6 -179.1(4) . . . . ?
C10 C5 C6 C7 1.0(7) . . . . ?
C4 C5 C6 C7 179.3(5) . . . . ?
C5 C6 C7 C8 1.0(8) . . . . ?
C6 C7 C8 C9 -2.6(10) . . . . ?
C7 C8 C9 C10 2.1(9) . . . . ?
C8 C9 C10 C5 -0.1(7) . . . . ?
C8 C9 C10 C2 -179.2(4) . . . . ?
C6 C5 C10 C9 -1.5(6) . . . . ?
C4 C5 C10 C9 -180.0(4) . . . . ?
C6 C5 C10 C2 177.7(4) . . . . ?
C4 C5 C10 C2 -0.8(5) . . . . ?
N1 C2 C10 C9 -67.5(5) . . . . ?
C3 C2 C10 C9 -179.0(4) . . . . ?
N1 C2 C10 C5 113.3(4) . . . . ?
C3 C2 C10 C5 1.9(4) . . . . ?
C15 N2 C11 C12 0.1(6) . . . . ?
Ni1 N2 C11 C12 -174.6(3) . . . . ?
C15 N2 C11 C1 179.0(3) . . . . ?
Ni1 N2 C11 C1 4.3(4) . . . . ?
N1 C1 C11 N2 2.0(5) . . . . ?
O1 C1 C11 N2 -177.1(3) . . . . ?
N1 C1 C11 C12 -179.1(4) . . . . ?
O1 C1 C11 C12 1.8(6) . . . . ?
N2 C11 C12 C13 0.0(6) . . . . ?
C1 C11 C12 C13 -178.8(4) . . . . ?
C11 C12 C13 C14 0.3(7) . . . . ?
C12 C13 C14 C15 -0.7(8) . . . . ?
C11 N2 C15 C14 -0.5(6) . . . . ?
Ni1 N2 C15 C14 173.1(3) . . . . ?
C11 N2 C15 C16 178.6(4) . . . . ?
Ni1 N2 C15 C16 -7.7(6) . . . . ?
C13 C14 C15 N2 0.8(7) . . . . ?
C13 C14 C15 C16 -178.3(5) . . . . ?
N2 C15 C16 C17 -111.9(5) . . . . ?
C14 C15 C16 C17 67.3(6) . . . . ?
C19 N3 C18 O2 -4.5(4) . . . . ?
Ni2 N3 C18 O2 175.0(2) . . . . ?
C19 N3 C18 C28 175.0(3) . . . . ?
Ni2 N3 C18 C28 -5.5(4) . . . . ?
C20 O2 C18 N3 -7.2(4) . . . . ?
C20 O2 C18 C28 173.3(3) . . . . ?
C18 N3 C19 C27 -96.9(3) . . . . ?
Ni2 N3 C19 C27 83.8(4) . . . . ?
C18 N3 C19 C20 13.6(4) . . . . ?
Ni2 N3 C19 C20 -165.8(3) . . . . ?
C18 O2 C20 C21 129.4(3) . . . . ?
C18 O2 C20 C19 14.7(3) . . . . ?
N3 C19 C20 O2 -16.8(3) . . . . ?
C27 C19 C20 O2 99.4(3) . . . . ?
N3 C19 C20 C21 -132.5(3) . . . . ?
C27 C19 C20 C21 -16.2(4) . . . . ?
O2 C20 C21 C22 -92.0(4) . . . . ?
C19 C20 C21 C22 18.8(4) . . . . ?
C20 C21 C22 C23 164.9(4) . . . . ?
C20 C21 C22 C27 -14.9(5) . . . . ?
C27 C22 C23 C24 -1.5(7) . . . . ?
C21 C22 C23 C24 178.7(5) . . . . ?
C22 C23 C24 C25 0.0(9) . . . . ?
C23 C24 C25 C26 1.4(9) . . . . ?
C24 C25 C26 C27 -1.1(7) . . . . ?
C25 C26 C27 C22 -0.4(6) . . . . ?
C25 C26 C27 C19 175.4(4) . . . . ?
C23 C22 C27 C26 1.7(6) . . . . ?
C21 C22 C27 C26 -178.4(4) . . . . ?
C23 C22 C27 C19 -174.8(4) . . . . ?
C21 C22 C27 C19 5.0(5) . . . . ?
N3 C19 C27 C26 -58.8(5) . . . . ?
C20 C19 C27 C26 -169.3(4) . . . . ?
N3 C19 C27 C22 117.4(3) . . . . ?
C20 C19 C27 C22 6.9(4) . . . . ?
C32 N4 C28 C29 -1.5(5) . . . . ?
Ni2 N4 C28 C29 172.2(3) . . . . ?
C32 N4 C28 C18 179.2(3) . . . . ?
Ni2 N4 C28 C18 -7.1(4) . . . . ?
N3 C18 C28 N4 8.9(5) . . . . ?
O2 C18 C28 N4 -171.7(3) . . . . ?
N3 C18 C28 C29 -170.4(3) . . . . ?
O2 C18 C28 C29 9.0(5) . . . . ?
N4 C28 C29 C30 0.6(6) . . . . ?
C18 C28 C29 C30 179.8(3) . . . . ?
C28 C29 C30 C31 0.9(6) . . . . ?
C29 C30 C31 C32 -1.3(7) . . . . ?
C28 N4 C32 C31 1.0(6) . . . . ?
Ni2 N4 C32 C31 -171.3(3) . . . . ?
C28 N4 C32 C33 -177.0(4) . . . . ?
Ni2 N4 C32 C33 10.7(6) . . . . ?
C30 C31 C32 N4 0.4(7) . . . . ?
C30 C31 C32 C33 178.3(5) . . . . ?
N4 C32 C33 C34 144.3(5) . . . . ?
C31 C32 C33 C34 -33.7(7) . . . . ?
